data_7214173
loop_
_publ_author_name
'Wan, Chong-Qing'
'Zhang, Ya'
'Sun, Xin-Zhan'
'Yan, Hao-Jie'

_publ_section_title
;
 A series of 2-D and 3-D silver(i) coordination polymers constructed from
 a new angular-shaped di-2-pyrazinylsulfide: role of anions in molecular
 construction
;
_journal_issue 14
_journal_name_full CrystEngComm
_journal_page_first 2959
_journal_paper_doi 10.1039/c3ce42404a
_journal_volume 16
_journal_year 2014
_chemical_formula_sum 'C19 H16 Ag3 F9 N8 O12 S5'
_chemical_formula_weight 1203.31
_chemical_name_systematic
; 
 ? 
;
_space_group_IT_number 2
_symmetry_cell_setting triclinic
_symmetry_space_group_name_Hall '-P 1'
_symmetry_space_group_name_H-M 'P -1'
_atom_sites_solution_hydrogens geom
_atom_sites_solution_primary direct
_atom_sites_solution_secondary difmap
_audit_creation_method SHELXL-97
_cell_angle_alpha 84.662(12)
_cell_angle_beta 89.537(11)
_cell_angle_gamma 67.261(10)
_cell_formula_units_Z 2
_cell_length_a 11.135(5)
_cell_length_b 12.380(6)
_cell_length_c 14.607(7)
_cell_measurement_temperature 293(2)
_cell_volume 1848.2(15)
_computing_cell_refinement '<i>APEX2</i> and <i>SAINT</i> (Bruker 2007)'
_computing_data_collection '<i>APEX2</i> (Bruker 2007)'
_computing_data_reduction <i>SAINT</i>
_computing_molecular_graphics '<i>SHELXTL</i> (Sheldrick, 2008)'
_computing_publication_material
;
<i>SHELXTL</i> and <i>PLATON</i> (Spek, 2009)
;
_computing_structure_refinement 'SHELXL-97 (Sheldrick, 2008)'
_computing_structure_solution 'SHELXS-97 (Sheldrick, 2008)'
_diffrn_ambient_temperature 293(2)
_diffrn_measured_fraction_theta_full 0.971
_diffrn_measured_fraction_theta_max 0.971
_diffrn_measurement_device_type 'Bruker APEXII CCD area detector'
_diffrn_radiation_monochromator graphite
_diffrn_radiation_source 'fine-focus sealed tube'
_diffrn_radiation_type MoK\a
_diffrn_radiation_wavelength 0.71073
_diffrn_reflns_av_R_equivalents 0.0376
_diffrn_reflns_av_sigmaI/netI 0.0866
_diffrn_reflns_limit_h_max 12
_diffrn_reflns_limit_h_min -14
_diffrn_reflns_limit_k_max 14
_diffrn_reflns_limit_k_min -16
_diffrn_reflns_limit_l_max 17
_diffrn_reflns_limit_l_min -19
_diffrn_reflns_number 12948
_diffrn_reflns_theta_full 28.39
_diffrn_reflns_theta_max 28.39
_diffrn_reflns_theta_min 1.79
_exptl_absorpt_coefficient_mu 1.967
_exptl_absorpt_correction_T_max 0.905
_exptl_absorpt_correction_T_min 0.835
_exptl_absorpt_correction_type multi-scan
_exptl_absorpt_process_details '<i>SADABS</i> (Bruker, 2007)'
_exptl_crystal_colour colorless
_exptl_crystal_density_diffrn 2.162
_exptl_crystal_density_method 'not measured'
_exptl_crystal_description Block
_exptl_crystal_F_000 1168
_exptl_crystal_size_max 0.4
_exptl_crystal_size_mid 0.3
_exptl_crystal_size_min 0.2
_refine_diff_density_max 0.967
_refine_diff_density_min -0.699
_refine_diff_density_rms 0.134
_refine_ls_extinction_method none
_refine_ls_goodness_of_fit_ref 1.019
_refine_ls_hydrogen_treatment Contr
_refine_ls_matrix_type full
_refine_ls_number_parameters 532
_refine_ls_number_reflns 9003
_refine_ls_number_restraints 98
_refine_ls_restrained_S_all 1.020
_refine_ls_R_factor_all 0.1144
_refine_ls_R_factor_gt 0.0588
_refine_ls_shift/su_max 0.001
_refine_ls_shift/su_mean 0.000
_refine_ls_structure_factor_coef Fsqd
_refine_ls_weighting_details 'calc w=1/[\s^2^(Fo^2^)+(0.0673P)^2^+0.0000P] where P=(Fo^2^+2Fc^2^)/3'
_refine_ls_weighting_scheme calc
_refine_ls_wR_factor_gt 0.1317
_refine_ls_wR_factor_ref 0.1583
_reflns_number_gt 5120
_reflns_number_total 9003
_reflns_threshold_expression >2sigma(I)
_cod_data_source_file c3ce42404a.txt
_cod_data_source_block 3
_cod_depositor_comments
;
The following automatic conversions were performed:

'_symmetry_cell_setting' value 'Triclinic' changed to 'triclinic'
according to
/usr/data/users/saulius/crontab/automatic-downloads/current/RSC/lib/dictionaries/cif_core.dic
dictionary named 'cif_core.dic' version 2.4.2 from 2011-04-26.

Automatic conversion script
Id: cif_fix_values 2281 2013-09-26 08:29:07Z andrius 
;
_cod_original_cell_volume 1848.3(15)
_cod_original_sg_symbol_H-M P-1
_cod_database_code 7214173

loop_
_symmetry_equiv_pos_as_xyz
'x, y, z'
'-x, -y, -z'

loop_
_atom_site_label
_atom_site_type_symbol
_atom_site_fract_x
_atom_site_fract_y
_atom_site_fract_z
_atom_site_U_iso_or_equiv
_atom_site_adp_type
_atom_site_occupancy
_atom_site_symmetry_multiplicity
_atom_site_calc_flag
_atom_site_refinement_flags
Ag1 Ag 1.27092(6) 0.51881(5) 0.73996(4) 0.05698(19) Uani 1 1 d .
Ag2 Ag 0.82223(5) 0.90341(5) 0.91585(4) 0.04881(17) Uani 1 1 d .
Ag3 Ag 0.24109(6) 1.09228(5) 0.59621(4) 0.04874(17) Uani 1 1 d .
N1 N 1.0960(5) 0.6276(4) 0.6337(4) 0.0401(13) Uani 1 1 d .
N2 N 0.8955(5) 0.7760(5) 0.5133(4) 0.0417(13) Uani 1 1 d .
N3 N 1.1044(5) 1.0334(4) 0.7003(4) 0.0406(13) Uani 1 1 d .
N4 N 0.9600(5) 0.9615(4) 0.8291(4) 0.0371(12) Uani 1 1 d .
S1 S 1.01157(17) 0.75436(13) 0.77545(11) 0.0393(4) Uani 1 1 d .
C1 C 1.0834(7) 0.6032(6) 0.5486(5) 0.0490(18) Uani 1 1 d .
H1A H 1.1439 0.5342 0.5289 0.059 Uiso 1 1 calc R
C2 C 0.9850(7) 0.6755(6) 0.4884(5) 0.0482(17) Uani 1 1 d .
H2A H 0.9805 0.6543 0.4295 0.058 Uiso 1 1 calc R
C3 C 0.9043(6) 0.7990(5) 0.5984(4) 0.0385(15) Uani 1 1 d .
H3A H 0.8414 0.8664 0.6186 0.046 Uiso 1 1 calc R
C4 C 1.0027(6) 0.7274(4) 0.6582(4) 0.0309(13) Uani 1 1 d .
C5 C 1.0237(6) 0.8937(5) 0.7646(4) 0.0314(13) Uani 1 1 d .
C6 C 1.0964(6) 0.9280(5) 0.7016(4) 0.0380(15) Uani 1 1 d .
H6A H 1.1414 0.8772 0.6587 0.046 Uiso 1 1 calc R
C7 C 1.0416(7) 1.1009(5) 0.7655(5) 0.0441(16) Uani 1 1 d .
H7A H 1.0461 1.1741 0.7673 0.053 Uiso 1 1 calc R
C8 C 0.9706(7) 1.0657(5) 0.8300(5) 0.0454(17) Uani 1 1 d .
H8A H 0.9293 1.1147 0.8750 0.055 Uiso 1 1 calc R
N5 N 0.6342(5) 0.9510(5) 0.8165(4) 0.0477(14) Uani 1 1 d .
N6 N 0.4227(5) 1.0227(5) 0.6930(4) 0.0378(12) Uani 1 1 d .
N7 N 0.2472(5) 1.3900(4) 0.8511(4) 0.0386(13) Uani 1 1 d .
N8 N 0.1976(5) 1.2311(5) 0.9780(4) 0.0415(13) Uani 1 1 d .
S2 S 0.33227(18) 1.24516(14) 0.72383(12) 0.0475(5) Uani 1 1 d .
C9 C 0.6127(7) 0.8760(6) 0.7656(5) 0.0485(18) Uani 1 1 d .
H9A H 0.6702 0.7975 0.7721 0.058 Uiso 1 1 calc R
C10 C 0.5087(7) 0.9098(6) 0.7034(5) 0.0485(18) Uani 1 1 d .
H10A H 0.4980 0.8546 0.6688 0.058 Uiso 1 1 calc R
C11 C 0.4425(6) 1.0963(5) 0.7450(4) 0.0376(15) Uani 1 1 d .
C12 C 0.5470(7) 1.0626(6) 0.8056(5) 0.0489(18) Uani 1 1 d .
H12A H 0.5576 1.1182 0.8398 0.059 Uiso 1 1 calc R
C13 C 0.2498(6) 1.2002(5) 0.8965(4) 0.0414(16) Uani 1 1 d .
H13A H 0.2695 1.1238 0.8819 0.050 Uiso 1 1 calc R
C14 C 0.2747(6) 1.2787(5) 0.8343(4) 0.0348(14) Uani 1 1 d .
C15 C 0.1935(7) 1.4212(6) 0.9319(5) 0.0495(18) Uani 1 1 d .
H15A H 0.1709 1.4983 0.9456 0.059 Uiso 1 1 calc R
C16 C 0.1713(7) 1.3431(6) 0.9940(5) 0.0524(19) Uani 1 1 d .
H16A H 0.1365 1.3680 1.0501 0.063 Uiso 1 1 calc R
S3 S 0.10055(19) 0.51319(15) 0.25467(14) 0.0495(5) Uani 1 1 d .
O3 O -0.0104(5) 0.6157(5) 0.2709(4) 0.0716(16) Uani 1 1 d .
O2 O 0.0748(7) 0.4368(5) 0.1979(5) 0.092(2) Uani 1 1 d .
O1 O 0.1755(7) 0.4580(7) 0.3374(5) 0.112(3) Uani 1 1 d .
F13 F 0.3064(7) 0.4818(6) 0.1612(6) 0.137(3) Uani 1 1 d .
F12 F 0.1386(8) 0.6247(7) 0.1095(5) 0.132(3) Uani 1 1 d .
F11 F 0.2392(7) 0.6392(7) 0.2263(5) 0.135(3) Uani 1 1 d .
C17 C 0.2045(10) 0.5664(8) 0.1858(6) 0.068(2) Uani 1 1 d .
S4 S 0.36512(19) 0.85953(16) 0.46357(16) 0.0575(5) Uani 1 1 d .
O4 O 0.3412(8) 0.9703(6) 0.4196(9) 0.176(5) Uani 1 1 d .
O5 O 0.3310(7) 0.8597(9) 0.5570(5) 0.142(4) Uani 1 1 d .
O6 O 0.4906(5) 0.7746(4) 0.4468(4) 0.0704(17) Uani 1 1 d .
C18 C 0.2499(14) 0.8104(14) 0.4193(11) 0.117(4) Uani 1 1 d U
F21 F 0.1305(7) 0.8743(8) 0.4378(7) 0.173(4) Uani 1 1 d U
F22 F 0.2711(9) 0.7066(7) 0.4351(9) 0.197(5) Uani 1 1 d U
F23 F 0.2703(14) 0.8266(14) 0.3231(7) 0.252(7) Uani 1 1 d U
S5 S 0.6560(7) 1.1431(5) 1.0478(4) 0.0629(18) Uani 0.50 1 d PD
S5' S 0.7116(5) 1.1561(5) 1.0489(4) 0.0505(14) Uani 0.50 1 d PD
O7 O 0.6838(8) 1.1460(6) 1.1428(4) 0.103(2) Uani 1 1 d DU
O8 O 0.7694(16) 1.0981(18) 0.9928(16) 0.107(7) Uani 0.50 1 d PDU
O8' O 0.8198(17) 1.182(2) 1.0262(14) 0.156(8) Uani 0.50 1 d PU
O9' O 0.703(3) 1.0683(16) 0.9992(15) 0.141(9) Uani 0.50 1 d PU
O9 O 0.5373(14) 1.1308(19) 1.0226(11) 0.151(9) Uani 0.50 1 d PDU
C19 C 0.5908(9) 1.2863(6) 1.0016(5) 0.111(4) Uani 1 1 d DU
F32 F 0.4774(8) 1.3213(13) 1.0383(9) 0.269(8) Uani 1 1 d DU
F31 F 0.6318(16) 1.3636(8) 1.0276(7) 0.258(8) Uani 1 1 d DU
F33 F 0.5786(9) 1.3051(7) 0.9125(5) 0.146(3) Uani 1 1 d DU
O1W O 1.3555(7) 0.6657(6) 0.7427(5) 0.095(2) Uani 1 1 d .
H1C H 1.4421 0.6491 0.7190 0.142 Uiso 1 1 d R
H1B H 1.3862 0.6690 0.8046 0.142 Uiso 1 1 d R
H2WB H 1.4656 0.5226 0.5989 0.142 Uiso 1 1 d R
H2WC H 1.5219 0.3968 0.6400 0.142 Uiso 1 1 d R
O2W O 1.4126(7) 0.4675(5) 0.6106(5) 0.092(2) Uani 1 1 d .
O3W O 1.5619(7) 0.6146(7) 0.6156(6) 0.110(2) Uani 1 1 d .

loop_
_atom_site_aniso_label
_atom_site_aniso_U_11
_atom_site_aniso_U_22
_atom_site_aniso_U_33
_atom_site_aniso_U_23
_atom_site_aniso_U_13
_atom_site_aniso_U_12
Ag1 0.0676(4) 0.0396(3) 0.0527(4) 0.0054(3) 0.0072(3) -0.0109(3)
Ag2 0.0510(3) 0.0527(3) 0.0410(3) -0.0017(2) 0.0131(2) -0.0191(3)
Ag3 0.0538(3) 0.0503(3) 0.0423(3) 0.0005(2) -0.0054(2) -0.0215(3)
N1 0.042(3) 0.036(3) 0.037(3) -0.007(2) 0.002(2) -0.008(2)
N2 0.043(3) 0.042(3) 0.037(3) -0.006(3) 0.000(3) -0.014(3)
N3 0.043(3) 0.037(3) 0.045(3) -0.007(2) 0.009(3) -0.019(2)
N4 0.042(3) 0.038(3) 0.038(3) -0.014(2) 0.013(2) -0.020(2)
S1 0.0601(11) 0.0292(7) 0.0305(8) -0.0060(6) 0.0084(8) -0.0189(7)
C1 0.056(4) 0.035(3) 0.048(4) -0.019(3) 0.012(4) -0.006(3)
C2 0.063(5) 0.048(4) 0.035(4) -0.009(3) -0.003(3) -0.021(4)
C3 0.041(4) 0.031(3) 0.038(4) -0.009(3) 0.005(3) -0.007(3)
C4 0.044(4) 0.019(2) 0.033(3) -0.009(2) 0.006(3) -0.014(3)
C5 0.038(3) 0.026(3) 0.029(3) -0.004(2) -0.001(3) -0.011(3)
C6 0.042(4) 0.035(3) 0.036(4) -0.006(3) 0.011(3) -0.013(3)
C7 0.051(4) 0.033(3) 0.051(4) -0.006(3) 0.003(3) -0.020(3)
C8 0.055(4) 0.038(3) 0.052(4) -0.022(3) 0.017(4) -0.025(3)
N5 0.040(3) 0.044(3) 0.048(4) -0.004(3) -0.004(3) -0.005(3)
N6 0.038(3) 0.045(3) 0.036(3) -0.009(2) 0.004(2) -0.021(3)
N7 0.043(3) 0.031(3) 0.034(3) 0.000(2) 0.003(2) -0.007(2)
N8 0.051(3) 0.041(3) 0.031(3) -0.004(2) 0.005(3) -0.015(3)
S2 0.0613(11) 0.0375(8) 0.0291(9) -0.0037(7) 0.0089(8) -0.0033(8)
C9 0.051(4) 0.035(3) 0.052(5) -0.005(3) 0.003(4) -0.008(3)
C10 0.054(4) 0.036(3) 0.056(5) -0.011(3) 0.000(4) -0.015(3)
C11 0.035(3) 0.041(3) 0.034(4) -0.007(3) 0.006(3) -0.011(3)
C12 0.049(4) 0.044(4) 0.050(4) -0.012(3) -0.001(3) -0.012(3)
C13 0.049(4) 0.036(3) 0.036(4) -0.008(3) 0.006(3) -0.013(3)
C14 0.036(3) 0.032(3) 0.030(3) -0.006(3) 0.002(3) -0.006(3)
C15 0.066(5) 0.039(3) 0.039(4) -0.017(3) 0.012(4) -0.013(3)
C16 0.065(5) 0.047(4) 0.036(4) -0.010(3) 0.023(4) -0.011(4)
S3 0.0548(11) 0.0384(9) 0.0547(12) -0.0114(8) 0.0097(9) -0.0162(8)
O3 0.063(4) 0.058(3) 0.084(4) -0.022(3) 0.012(3) -0.010(3)
O2 0.149(6) 0.076(4) 0.092(5) -0.054(4) 0.063(5) -0.080(4)
O1 0.072(5) 0.138(6) 0.092(5) 0.048(5) -0.006(4) -0.017(4)
F13 0.111(5) 0.117(5) 0.187(8) -0.046(5) 0.096(5) -0.045(4)
F12 0.187(7) 0.155(6) 0.074(4) 0.037(4) -0.002(5) -0.099(6)
F11 0.165(7) 0.166(6) 0.148(6) -0.076(5) 0.048(5) -0.135(6)
C17 0.089(7) 0.067(5) 0.060(6) -0.008(5) 0.020(5) -0.041(5)
S4 0.0508(11) 0.0437(9) 0.0777(15) -0.0220(10) 0.0256(10) -0.0149(9)
O4 0.099(6) 0.050(4) 0.335(15) 0.035(6) 0.087(8) 0.004(4)
O5 0.084(5) 0.261(11) 0.091(6) -0.106(7) 0.035(4) -0.060(6)
O6 0.061(4) 0.053(3) 0.081(4) -0.012(3) 0.033(3) -0.004(3)
C18 0.101(10) 0.131(12) 0.128(13) -0.017(10) -0.026(8) -0.053(9)
F21 0.055(4) 0.196(8) 0.253(11) 0.010(8) -0.045(5) -0.040(5)
F22 0.156(7) 0.108(6) 0.384(17) -0.075(8) 0.062(8) -0.103(6)
F23 0.315(15) 0.395(19) 0.119(8) 0.001(10) -0.078(9) -0.223(15)
S5 0.091(5) 0.057(3) 0.046(3) -0.016(2) 0.015(3) -0.031(3)
S5' 0.052(3) 0.045(3) 0.041(2) -0.0096(19) 0.001(2) -0.003(2)
O7 0.124(6) 0.108(5) 0.057(4) 0.006(4) -0.005(4) -0.026(5)
O8 0.094(12) 0.095(13) 0.129(13) -0.051(10) 0.060(11) -0.024(9)
O8' 0.095(12) 0.24(2) 0.151(17) 0.062(15) -0.031(11) -0.097(13)
O9' 0.24(2) 0.061(9) 0.094(13) -0.054(10) -0.039(15) -0.012(13)
O9 0.193(19) 0.26(2) 0.117(14) -0.102(15) 0.085(13) -0.197(19)
C19 0.159(13) 0.081(7) 0.069(8) -0.021(6) 0.005(8) -0.016(8)
F32 0.091(6) 0.332(17) 0.236(13) 0.067(11) 0.025(7) 0.058(8)
F31 0.56(3) 0.121(7) 0.148(9) -0.009(6) -0.042(12) -0.187(12)
F33 0.200(8) 0.133(6) 0.085(5) 0.040(4) -0.048(5) -0.054(6)
O1W 0.116(6) 0.110(5) 0.092(5) -0.049(4) 0.041(4) -0.073(5)
O2W 0.096(5) 0.063(4) 0.110(6) -0.019(4) 0.046(4) -0.023(3)
O3W 0.089(5) 0.127(6) 0.105(6) 0.005(5) 0.000(4) -0.038(5)

loop_
_atom_type_symbol
_atom_type_description
_atom_type_scat_dispersion_real
_atom_type_scat_dispersion_imag
_atom_type_scat_source
C C 0.0033 0.0016 'International Tables Vol C Tables 4.2.6.8 and 6.1.1.4'
H H 0.0000 0.0000 'International Tables Vol C Tables 4.2.6.8 and 6.1.1.4'
N N 0.0061 0.0033 'International Tables Vol C Tables 4.2.6.8 and 6.1.1.4'
O O 0.0106 0.0060 'International Tables Vol C Tables 4.2.6.8 and 6.1.1.4'
F F 0.0171 0.0103 'International Tables Vol C Tables 4.2.6.8 and 6.1.1.4'
S S 0.1246 0.1234 'International Tables Vol C Tables 4.2.6.8 and 6.1.1.4'
Ag Ag -0.8971 1.1015 'International Tables Vol C Tables 4.2.6.8 and 6.1.1.4'

loop_
_geom_angle_atom_site_label_1
_geom_angle_atom_site_label_2
_geom_angle_atom_site_label_3
_geom_angle
_geom_angle_site_symmetry_1
_geom_angle_site_symmetry_3
N7 Ag1 O1W 132.3(2) 1_645 .
N7 Ag1 N1 120.0(2) 1_645 .
O1W Ag1 N1 96.1(2) . .
N7 Ag1 O2W 125.48(19) 1_645 .
O1W Ag1 O2W 82.0(2) . .
N1 Ag1 O2W 88.3(2) . .
N8 Ag2 N4 146.4(2) 2_677 .
N8 Ag2 O9' 94.8(6) 2_677 .
N4 Ag2 O9' 104.9(7) . .
N8 Ag2 N5 102.7(2) 2_677 .
N4 Ag2 N5 104.3(2) . .
O9' Ag2 N5 89.6(6) . .
N2 Ag3 N6 152.94(19) 2_676 .
N2 Ag3 N3 105.9(2) 2_676 1_455
N6 Ag3 N3 95.95(19) . 1_455
C1 N1 C4 115.1(6) . .
C1 N1 Ag1 126.1(4) . .
C4 N1 Ag1 118.6(4) . .
C3 N2 C2 116.7(6) . .
C3 N2 Ag3 123.5(4) . 2_676
C2 N2 Ag3 119.1(5) . 2_676
C7 N3 C6 116.6(5) . .
C7 N3 Ag3 120.8(4) . 1_655
C6 N3 Ag3 122.3(4) . 1_655
C5 N4 C8 117.0(5) . .
C5 N4 Ag2 117.5(4) . .
C8 N4 Ag2 124.9(4) . .
C5 S1 C4 102.3(3) . .
N1 C1 C2 122.9(6) . .
N1 C1 H1A 118.5 . .
C2 C1 H1A 118.5 . .
N2 C2 C1 120.9(6) . .
N2 C2 H2A 119.5 . .
C1 C2 H2A 119.5 . .
N2 C3 C4 122.3(5) . .
N2 C3 H3A 118.8 . .
C4 C3 H3A 118.8 . .
N1 C4 C3 121.9(6) . .
N1 C4 S1 115.3(5) . .
C3 C4 S1 122.7(4) . .
N4 C5 C6 121.9(5) . .
N4 C5 S1 112.8(4) . .
C6 C5 S1 125.2(4) . .
N3 C6 C5 121.4(5) . .
N3 C6 H6A 119.3 . .
C5 C6 H6A 119.3 . .
N3 C7 C8 122.1(6) . .
N3 C7 H7A 119.0 . .
C8 C7 H7A 119.0 . .
N4 C8 C7 120.9(6) . .
N4 C8 H8A 119.6 . .
C7 C8 H8A 119.6 . .
C9 N5 C12 116.2(6) . .
C9 N5 Ag2 124.9(4) . .
C12 N5 Ag2 118.8(5) . .
C11 N6 C10 116.9(6) . .
C11 N6 Ag3 118.5(4) . .
C10 N6 Ag3 124.6(5) . .
C14 N7 C15 116.4(5) . .
C14 N7 Ag1 120.0(4) . 1_465
C15 N7 Ag1 123.3(4) . 1_465
C13 N8 C16 115.7(6) . .
C13 N8 Ag2 120.8(4) . 2_677
C16 N8 Ag2 123.2(4) . 2_677
C14 S2 C11 102.0(3) . .
N5 C9 C10 122.8(6) . .
N5 C9 H9A 118.6 . .
C10 C9 H9A 118.6 . .
N6 C10 C9 120.1(6) . .
N6 C10 H10A 119.9 . .
C9 C10 H10A 119.9 . .
N6 C11 C12 122.7(6) . .
N6 C11 S2 115.1(5) . .
C12 C11 S2 122.0(5) . .
N5 C12 C11 121.3(7) . .
N5 C12 H12A 119.4 . .
C11 C12 H12A 119.4 . .
N8 C13 C14 121.6(6) . .
N8 C13 H13A 119.2 . .
C14 C13 H13A 119.2 . .
N7 C14 C13 122.0(5) . .
N7 C14 S2 114.7(5) . .
C13 C14 S2 123.1(5) . .
N7 C15 C16 121.6(6) . .
N7 C15 H15A 119.2 . .
C16 C15 H15A 119.2 . .
N8 C16 C15 122.7(6) . .
N8 C16 H16A 118.6 . .
C15 C16 H16A 118.6 . .
O2 S3 O3 114.6(4) . .
O2 S3 O1 115.8(5) . .
O3 S3 O1 111.8(4) . .
O2 S3 C17 103.2(4) . .
O3 S3 C17 105.2(4) . .
O1 S3 C17 104.7(5) . .
F13 C17 F11 109.7(9) . .
F13 C17 F12 107.0(8) . .
F11 C17 F12 106.9(8) . .
F13 C17 S3 112.1(6) . .
F11 C17 S3 112.7(6) . .
F12 C17 S3 108.2(7) . .
O4 S4 O5 114.1(6) . .
O4 S4 O6 113.4(4) . .
O5 S4 O6 114.4(5) . .
O4 S4 C18 107.4(7) . .
O5 S4 C18 99.2(6) . .
O6 S4 C18 106.8(6) . .
F22 C18 F21 110.6(14) . .
F22 C18 F23 105.1(14) . .
F21 C18 F23 110.2(13) . .
F22 C18 S4 116.9(11) . .
F21 C18 S4 113.3(10) . .
F23 C18 S4 99.6(10) . .
S5' S5 O9' 92.8(18) . .
S5' S5 O7 74.0(9) . .
O9' S5 O7 129.9(13) . .
S5' S5 O8 52.8(12) . .
O9' S5 O8 40.8(13) . .
O7 S5 O8 114.5(12) . .
S5' S5 O9 165.7(12) . .
O9' S5 O9 83.3(15) . .
O7 S5 O9 118.9(8) . .
O8 S5 O9 120.2(12) . .
S5' S5 C19 80.7(8) . .
O9' S5 C19 119.4(13) . .
O7 S5 C19 106.1(5) . .
O8 S5 C19 100.3(10) . .
O9 S5 C19 89.2(10) . .
S5' S5 O8' 10.0(9) . .
O9' S5 O8' 86.2(16) . .
O7 S5 O8' 84.0(7) . .
O8 S5 O8' 45.4(11) . .
O9 S5 O8' 156.2(9) . .
C19 S5 O8' 77.5(7) . .
S5 S5' O8 98.6(14) . .
S5 S5' O8' 165.0(14) . .
O8 S5' O8' 70.1(13) . .
S5 S5' O9' 57.2(15) . .
O8 S5' O9' 42.2(11) . .
O8' S5' O9' 112.3(16) . .
S5 S5' O7 77.6(9) . .
O8 S5' O7 140.0(13) . .
O8' S5' O7 117.5(10) . .
O9' S5' O7 114.8(12) . .
S5 S5' C19 75.9(8) . .
O8 S5' C19 112.0(14) . .
O8' S5' C19 98.7(10) . .
O9' S5' C19 105.5(11) . .
O7 S5' C19 105.6(5) . .
S5 S5' O9 9.6(8) . .
O8 S5' O9 94.4(12) . .
O8' S5' O9 155.9(10) . .
O9' S5' O9 55.0(12) . .
O7 S5' O9 86.4(6) . .
C19 S5' O9 69.3(7) . .
S5' O7 S5 28.4(3) . .
O9' O8 S5' 82.2(13) . .
O9' O8 S5 54.2(12) . .
S5' O8 S5 28.6(4) . .
O9' O8 O8' 145(2) . .
S5' O8 O8' 62.4(13) . .
S5 O8 O8' 90.6(12) . .
S5' O8' O8 47.6(8) . .
S5' O8' S5 5.0(5) . .
O8 O8' S5 44.0(5) . .
O8 O9' S5 85.0(15) . .
O8 O9' S5' 55.6(13) . .
S5 O9' S5' 30.0(5) . .
O8 O9' O9 134(2) . .
S5 O9' O9 55.0(12) . .
S5' O9' O9 84.3(11) . .
O8 O9' Ag2 92(2) . .
S5 O9' Ag2 172.2(18) . .
S5' O9' Ag2 145.3(19) . .
O9 O9' Ag2 130.4(13) . .
S5 O9 O9' 41.8(7) . .
S5 O9 S5' 4.7(4) . .
O9' O9 S5' 40.7(6) . .
F32 C19 F31 99.9(10) . .
F32 C19 F33 110.5(10) . .
F31 C19 F33 105.7(9) . .
F32 C19 S5 100.5(8) . .
F31 C19 S5 121.4(7) . .
F33 C19 S5 117.1(6) . .
F32 C19 S5' 118.4(7) . .
F31 C19 S5' 101.3(8) . .
F33 C19 S5' 117.9(6) . .
S5 C19 S5' 23.4(2) . .
Ag1 O1W H1C 117.7 . .
Ag1 O1W H1B 111.6 . .
H1C O1W H1B 90.9 . .
Ag1 O2W H2WB 112.2 . .
Ag1 O2W H2WC 108.4 . .
H2WB O2W H2WC 80.8 . .

loop_
_geom_bond_atom_site_label_1
_geom_bond_atom_site_label_2
_geom_bond_distance
_geom_bond_site_symmetry_2
Ag1 N7 2.255(5) 1_645
Ag1 O1W 2.352(6) .
Ag1 N1 2.376(6) .
Ag1 O2W 2.421(6) .
Ag2 N8 2.242(5) 2_677
Ag2 N4 2.265(5) .
Ag2 O9' 2.399(17) .
Ag2 N5 2.403(6) .
Ag3 N2 2.273(6) 2_676
Ag3 N6 2.302(6) .
Ag3 N3 2.403(5) 1_455
N1 C1 1.327(9) .
N1 C4 1.348(7) .
N2 C3 1.313(8) .
N2 C2 1.339(8) .
N2 Ag3 2.273(6) 2_676
N3 C7 1.335(8) .
N3 C6 1.340(7) .
N3 Ag3 2.403(5) 1_655
N4 C5 1.332(7) .
N4 C8 1.340(7) .
S1 C5 1.774(6) .
S1 C4 1.786(6) .
C1 C2 1.374(10) .
C1 H1A 0.9300 .
C2 H2A 0.9300 .
C3 C4 1.368(9) .
C3 H3A 0.9300 .
C5 C6 1.365(8) .
C6 H6A 0.9300 .
C7 C8 1.371(9) .
C7 H7A 0.9300 .
C8 H8A 0.9300 .
N5 C9 1.333(9) .
N5 C12 1.343(8) .
N6 C11 1.321(8) .
N6 C10 1.350(8) .
N7 C14 1.337(7) .
N7 C15 1.340(8) .
N7 Ag1 2.255(5) 1_465
N8 C13 1.342(8) .
N8 C16 1.345(8) .
N8 Ag2 2.242(5) 2_677
S2 C14 1.758(6) .
S2 C11 1.775(6) .
C9 C10 1.383(10) .
C9 H9A 0.9300 .
C10 H10A 0.9300 .
C11 C12 1.372(10) .
C12 H12A 0.9300 .
C13 C14 1.374(9) .
C13 H13A 0.9300 .
C15 C16 1.356(10) .
C15 H15A 0.9300 .
C16 H16A 0.9300 .
S3 O2 1.422(6) .
S3 O3 1.426(5) .
S3 O1 1.431(7) .
S3 C17 1.798(8) .
F13 C17 1.288(10) .
F12 C17 1.325(11) .
F11 C17 1.299(10) .
S4 O4 1.386(7) .
S4 O5 1.414(8) .
S4 O6 1.423(5) .
S4 C18 1.768(13) .
C18 F22 1.213(15) .
C18 F21 1.299(14) .
C18 F23 1.430(17) .
S5 S5' 0.698(6) .
S5 O9' 1.173(18) .
S5 O7 1.431(7) .
S5 O8 1.440(8) .
S5 O9 1.442(8) .
S5 C19 1.707(8) .
S5 O8' 2.074(17) .
S5' O8 1.160(16) .
S5' O8' 1.392(17) .
S5' O9' 1.394(17) .
S5' O7 1.409(9) .
S5' C19 1.737(8) .
S5' O9 2.125(10) .
O8 O9' 0.94(3) .
O8 O8' 1.48(3) .
O9' O9 1.75(3) .
C19 F32 1.296(7) .
C19 F31 1.296(7) .
C19 F33 1.299(7) .
O1W H1C 0.9731 .
O1W H1B 0.9793 .
O2W H2WB 1.0625 .
O2W H2WC 1.2437 .

loop_
_geom_torsion_atom_site_label_1
_geom_torsion_atom_site_label_2
_geom_torsion_atom_site_label_3
_geom_torsion_atom_site_label_4
_geom_torsion
_geom_torsion_site_symmetry_1
N7 Ag1 N1 C1 -99.9(6) 1_645
O1W Ag1 N1 C1 112.6(6) .
O2W Ag1 N1 C1 30.9(6) .
N7 Ag1 N1 C4 83.9(5) 1_645
O1W Ag1 N1 C4 -63.6(5) .
O2W Ag1 N1 C4 -145.3(5) .
N8 Ag2 N4 C5 66.7(6) 2_677
O9' Ag2 N4 C5 -169.4(7) .
N5 Ag2 N4 C5 -76.0(5) .
N8 Ag2 N4 C8 -121.9(6) 2_677
O9' Ag2 N4 C8 2.0(8) .
N5 Ag2 N4 C8 95.4(6) .
C4 N1 C1 C2 1.8(10) .
Ag1 N1 C1 C2 -174.5(5) .
C3 N2 C2 C1 -2.4(10) .
Ag3 N2 C2 C1 168.6(5) 2_676
N1 C1 C2 N2 0.1(11) .
C2 N2 C3 C4 2.7(9) .
Ag3 N2 C3 C4 -167.8(5) 2_676
C1 N1 C4 C3 -1.4(9) .
Ag1 N1 C4 C3 175.1(4) .
C1 N1 C4 S1 175.1(5) .
Ag1 N1 C4 S1 -8.3(6) .
N2 C3 C4 N1 -0.9(10) .
N2 C3 C4 S1 -177.1(5) .
C5 S1 C4 N1 122.3(5) .
C5 S1 C4 C3 -61.2(6) .
C8 N4 C5 C6 -0.2(10) .
Ag2 N4 C5 C6 171.9(5) .
C8 N4 C5 S1 175.8(5) .
Ag2 N4 C5 S1 -12.1(6) .
C4 S1 C5 N4 143.6(5) .
C4 S1 C5 C6 -40.5(6) .
C7 N3 C6 C5 2.3(10) .
Ag3 N3 C6 C5 176.4(5) 1_655
N4 C5 C6 N3 -1.8(10) .
S1 C5 C6 N3 -177.3(5) .
C6 N3 C7 C8 -1.0(10) .
Ag3 N3 C7 C8 -175.2(6) 1_655
C5 N4 C8 C7 1.5(10) .
Ag2 N4 C8 C7 -169.9(5) .
N3 C7 C8 N4 -1.0(12) .
N8 Ag2 N5 C9 -64.4(6) 2_677
N4 Ag2 N5 C9 95.5(6) .
O9' Ag2 N5 C9 -159.3(8) .
N8 Ag2 N5 C12 120.3(5) 2_677
N4 Ag2 N5 C12 -79.9(5) .
O9' Ag2 N5 C12 25.4(8) .
N2 Ag3 N6 C11 49.6(7) 2_676
N3 Ag3 N6 C11 -94.5(4) 1_455
N2 Ag3 N6 C10 -133.3(5) 2_676
N3 Ag3 N6 C10 82.7(5) 1_455
C12 N5 C9 C10 1.2(10) .
Ag2 N5 C9 C10 -174.3(5) .
C11 N6 C10 C9 -0.8(10) .
Ag3 N6 C10 C9 -178.0(5) .
N5 C9 C10 N6 -0.7(11) .
C10 N6 C11 C12 1.7(9) .
Ag3 N6 C11 C12 179.1(5) .
C10 N6 C11 S2 176.5(5) .
Ag3 N6 C11 S2 -6.1(6) .
C14 S2 C11 N6 126.8(5) .
C14 S2 C11 C12 -58.4(6) .
C9 N5 C12 C11 -0.2(10) .
Ag2 N5 C12 C11 175.5(5) .
N6 C11 C12 N5 -1.3(11) .
S2 C11 C12 N5 -175.7(5) .
C16 N8 C13 C14 0.2(10) .
Ag2 N8 C13 C14 -173.4(5) 2_677
C15 N7 C14 C13 -0.2(10) .
Ag1 N7 C14 C13 -173.5(5) 1_465
C15 N7 C14 S2 175.0(5) .
Ag1 N7 C14 S2 1.6(7) 1_465
N8 C13 C14 N7 -0.7(11) .
N8 C13 C14 S2 -175.5(5) .
C11 S2 C14 N7 146.7(5) .
C11 S2 C14 C13 -38.2(7) .
C14 N7 C15 C16 1.5(11) .
Ag1 N7 C15 C16 174.6(6) 1_465
C13 N8 C16 C15 1.1(11) .
Ag2 N8 C16 C15 174.6(6) 2_677
N7 C15 C16 N8 -2.1(13) .
O2 S3 C17 F13 -55.9(9) .
O3 S3 C17 F13 -176.3(8) .
O1 S3 C17 F13 65.7(9) .
O2 S3 C17 F11 179.8(8) .
O3 S3 C17 F11 59.4(9) .
O1 S3 C17 F11 -58.6(9) .
O2 S3 C17 F12 61.8(7) .
O3 S3 C17 F12 -58.6(7) .
O1 S3 C17 F12 -176.6(7) .
O4 S4 C18 F22 165.4(13) .
O5 S4 C18 F22 -75.6(14) .
O6 S4 C18 F22 43.4(15) .
O4 S4 C18 F21 -64.2(13) .
O5 S4 C18 F21 54.8(13) .
O6 S4 C18 F21 173.8(11) .
O4 S4 C18 F23 52.9(12) .
O5 S4 C18 F23 171.8(11) .
O6 S4 C18 F23 -69.2(11) .
O9' S5 S5' O8 9(2) .
O7 S5 S5' O8 139.5(14) .
O9 S5 S5' O8 -65(5) .
C19 S5 S5' O8 -110.6(13) .
O8' S5 S5' O8 -40(5) .
O9' S5 S5' O8' 49(6) .
O7 S5 S5' O8' 179(100) .
O8 S5 S5' O8' 40(5) .
O9 S5 S5' O8' -25(9) .
C19 S5 S5' O8' -71(5) .
O7 S5 S5' O9' 130.8(12) .
O8 S5 S5' O9' -9(2) .
O9 S5 S5' O9' -74(5) .
C19 S5 S5' O9' -119.3(12) .
O8' S5 S5' O9' -49(6) .
O9' S5 S5' O7 -130.8(12) .
O8 S5 S5' O7 -139.5(14) .
O9 S5 S5' O7 156(5) .
C19 S5 S5' O7 109.9(4) .
O8' S5 S5' O7 -179(100) .
O9' S5 S5' C19 119.3(12) .
O7 S5 S5' C19 -109.9(4) .
O8 S5 S5' C19 110.6(13) .
O9 S5 S5' C19 46(5) .
O8' S5 S5' C19 71(5) .
O9' S5 S5' O9 74(5) .
O7 S5 S5' O9 -156(5) .
O8 S5 S5' O9 65(5) .
C19 S5 S5' O9 -46(5) .
O8' S5 S5' O9 25(9) .
O8 S5' O7 S5 -89(2) .
O8' S5' O7 S5 -179.8(16) .
O9' S5' O7 S5 -44.5(14) .
C19 S5' O7 S5 71.3(8) .
O9 S5' O7 S5 4.0(9) .
O9' S5 O7 S5' 80(2) .
O8 S5 O7 S5' 34.7(11) .
O9 S5 O7 S5' -173.3(15) .
C19 S5 O7 S5' -75.0(8) .
O8' S5 O7 S5' 0.1(9) .
S5 S5' O8 O9' -11(3) .
O8' S5' O8 O9' 179(3) .
O7 S5' O8 O9' 70(3) .
C19 S5' O8 O9' -89(3) .
O9 S5' O8 O9' -20(3) .
O8' S5' O8 S5 -169.8(13) .
O9' S5' O8 S5 11(3) .
O7 S5' O8 S5 80.9(17) .
C19 S5' O8 S5 -78.2(10) .
O9 S5' O8 S5 -8.8(9) .
S5 S5' O8 O8' 169.8(13) .
O9' S5' O8 O8' -179(3) .
O7 S5' O8 O8' -109.4(17) .
C19 S5' O8 O8' 91.5(12) .
O9 S5' O8 O8' 161.0(11) .
S5' S5 O8 O9' 167(3) .
O7 S5 O8 O9' 123(2) .
O9 S5 O8 O9' -28(3) .
C19 S5 O8 O9' -123(3) .
O8' S5 O8 O9' 176(4) .
O9' S5 O8 S5' -167(3) .
O7 S5 O8 S5' -43.4(13) .
O9 S5 O8 S5' 165.0(15) .
C19 S5 O8 S5' 69.8(12) .
O8' S5 O8 S5' 9.0(11) .
S5' S5 O8 O8' -9.0(11) .
O9' S5 O8 O8' -176(4) .
O7 S5 O8 O8' -52.4(15) .
O9 S5 O8 O8' 156.0(14) .
C19 S5 O8 O8' 60.8(14) .
S5 S5' O8' O8 -42(5) .
O9' S5' O8' O8 0(2) .
O7 S5' O8' O8 136.9(15) .
C19 S5' O8' O8 -110.3(15) .
O9 S5' O8' O8 -52(3) .
O8 S5' O8' S5 42(5) .
O9' S5' O8' S5 43(5) .
O7 S5' O8' S5 179(100) .
C19 S5' O8' S5 -68(5) .
O9 S5' O8' S5 -10(4) .
O9' O8 O8' S5' -1(5) .
S5 O8 O8' S5' 4.9(6) .
O9' O8 O8' S5 -6(5) .
S5' O8 O8' S5 -4.9(6) .
O9' S5 O8' S5' -131(6) .
O7 S5 O8' S5' -1(5) .
O8 S5 O8' S5' -134(6) .
O9 S5 O8' S5' 165(5) .
C19 S5 O8' S5' 107(5) .
S5' S5 O8' O8 134(6) .
O9' S5 O8' O8 3(2) .
O7 S5 O8' O8 133.6(16) .
O9 S5 O8' O8 -61(3) .
C19 S5 O8' O8 -118.4(16) .
S5' O8 O9' S5 6.4(16) .
O8' O8 O9' S5 7(6) .
S5 O8 O9' S5' -6.4(16) .
O8' O8 O9' S5' 1(5) .
S5' O8 O9' O9 34(4) .
S5 O8 O9' O9 28(3) .
O8' O8 O9' O9 35(8) .
S5' O8 O9' Ag2 -166.4(9) .
S5 O8 O9' Ag2 -172.8(16) .
O8' O8 O9' Ag2 -165(5) .
S5' S5 O9' O8 -11(3) .
O7 S5 O9' O8 -82(3) .
O9 S5 O9' O8 156(3) .
C19 S5 O9' O8 70(3) .
O8' S5 O9' O8 -3(3) .
O7 S5 O9' S5' -71.4(16) .
O8 S5 O9' S5' 11(3) .
O9 S5 O9' S5' 166.2(13) .
C19 S5 O9' S5' 80.9(12) .
O8' S5 O9' S5' 7.5(9) .
S5' S5 O9' O9 -166.2(13) .
O7 S5 O9' O9 122.4(16) .
O8 S5 O9' O9 -156(3) .
C19 S5 O9' O9 -85.3(13) .
O8' S5 O9' O9 -158.7(10) .
S5' S5 O9' Ag2 58(16) .
O7 S5 O9' Ag2 -14(17) .
O8 S5 O9' Ag2 68(15) .
O9 S5 O9' Ag2 -136(16) .
C19 S5 O9' Ag2 139(15) .
O8' S5 O9' Ag2 65(16) .
S5 S5' O9' O8 167(3) .
O8' S5' O9' O8 -1(3) .
O7 S5' O9' O8 -138(2) .
C19 S5' O9' O8 106(3) .
O9 S5' O9' O8 156(3) .
O8 S5' O9' S5 -167(3) .
O8' S5' O9' S5 -167.9(14) .
O7 S5' O9' S5 54.5(12) .
C19 S5' O9' S5 -61.4(12) .
O9 S5' O9' S5 -11.3(10) .
S5 S5' O9' O9 11.3(10) .
O8 S5' O9' O9 -156(3) .
O8' S5' O9' O9 -156.5(12) .
O7 S5' O9' O9 65.8(12) .
C19 S5' O9' O9 -50.1(12) .
S5 S5' O9' Ag2 -168(3) .
O8 S5' O9' Ag2 24(2) .
O8' S5' O9' Ag2 24(3) .
O7 S5' O9' Ag2 -114(2) .
C19 S5' O9' Ag2 130(2) .
O9 S5' O9' Ag2 -180(3) .
N8 Ag2 O9' O8 130(3) 2_677
N4 Ag2 O9' O8 -23(3) .
N5 Ag2 O9' O8 -128(3) .
N8 Ag2 O9' S5 62(16) 2_677
N4 Ag2 O9' S5 -91(16) .
N5 Ag2 O9' S5 165(16) .
N8 Ag2 O9' S5' 110(3) 2_677
N4 Ag2 O9' S5' -43(3) .
N5 Ag2 O9' S5' -148(3) .
N8 Ag2 O9' O9 -69.9(18) 2_677
N4 Ag2 O9' O9 137.5(17) .
N5 Ag2 O9' O9 32.8(18) .
S5' S5 O9 O9' 75(5) .
O7 S5 O9 O9' -132.2(14) .
O8 S5 O9 O9' 18(2) .
C19 S5 O9 O9' 119.7(13) .
O8' S5 O9 O9' 64(3) .
O9' S5 O9 S5' -75(5) .
O7 S5 O9 S5' 153(6) .
O8 S5 O9 S5' -56(5) .
C19 S5 O9 S5' 45(5) .
O8' S5 O9 S5' -10(4) .
O8 O9' O9 S5 -35(4) .
S5' O9' O9 S5 -6.9(6) .
Ag2 O9' O9 S5 173(2) .
O8 O9' O9 S5' -28(3) .
S5 O9' O9 S5' 6.9(6) .
Ag2 O9' O9 S5' 180(2) .
O8 S5' O9 S5 116(5) .
O8' S5' O9 S5 164(6) .
O9' S5' O9 S5 100(6) .
O7 S5' O9 S5 -24(5) .
C19 S5' O9 S5 -132(5) .
S5 S5' O9 O9' -100(6) .
O8 S5' O9 O9' 16(2) .
O8' S5' O9 O9' 64(3) .
O7 S5' O9 O9' -123.9(13) .
C19 S5' O9 O9' 127.8(13) .
S5' S5 C19 F32 -142.2(12) .
O9' S5 C19 F32 129.8(19) .
O7 S5 C19 F32 -72.0(10) .
O8 S5 C19 F32 168.6(14) .
O9 S5 C19 F32 48.0(11) .
O8' S5 C19 F32 -151.9(12) .
S5' S5 C19 F31 -33.7(13) .
O9' S5 C19 F31 -121.7(19) .
O7 S5 C19 F31 36.5(12) .
O8 S5 C19 F31 -83.0(14) .
O9 S5 C19 F31 156.5(11) .
O8' S5 C19 F31 -43.4(12) .
S5' S5 C19 F33 98.1(12) .
O9' S5 C19 F33 10(2) .
O7 S5 C19 F33 168.4(9) .
O8 S5 C19 F33 48.9(14) .
O9 S5 C19 F33 -71.7(11) .
O8' S5 C19 F33 88.4(11) .
O9' S5 C19 S5' -88.0(19) .
O7 S5 C19 S5' 70.2(9) .
O8 S5 C19 S5' -49.2(13) .
O9 S5 C19 S5' -169.8(12) .
O8' S5 C19 S5' -9.7(10) .
S5 S5' C19 F32 43.2(14) .
O8 S5' C19 F32 137.0(15) .
O8' S5' C19 F32 -151.1(15) .
O9' S5' C19 F32 92.8(17) .
O7 S5' C19 F32 -29.3(13) .
O9 S5' C19 F32 50.6(12) .
S5 S5' C19 F31 151.1(11) .
O8 S5' C19 F31 -115.2(13) .
O8' S5' C19 F31 -43.3(13) .
O9' S5' C19 F31 -159.4(14) .
O7 S5' C19 F31 78.6(9) .
O9 S5' C19 F31 158.4(9) .
S5 S5' C19 F33 -94.2(12) .
O8 S5' C19 F33 -0.5(15) .
O8' S5' C19 F33 71.4(14) .
O9' S5' C19 F33 -44.7(16) .
O7 S5' C19 F33 -166.7(9) .
O9 S5' C19 F33 -86.9(10) .
O8 S5' C19 S5 93.7(14) .
O8' S5' C19 S5 165.6(15) .
O9' S5' C19 S5 49.5(15) .
O7 S5' C19 S5 -72.5(9) .
O9 S5' C19 S5 7.4(9) .
